data_2203485
loop_
_publ_author_name
'Robert T. Stibrany'
'Harvey J. Schugar'
'Joseph A. Potenza'

_publ_section_title
;
 Hydrogen bonding in 2-phenylimidazoline
;
_journal_issue 4
_journal_name_full 'Acta Crystallographica Section E'
_journal_page_first o527
_journal_page_last o529
_journal_paper_doi 10.1107/S1600536804004623
_journal_volume 60
_journal_year 2004
_chemical_formula_iupac 'C9 H10 N2'
_chemical_formula_moiety 'C9 H10 N2'
_chemical_formula_sum 'C9 H10 N2'
_chemical_formula_weight 146.19
_chemical_melting_point .359E-305
_chemical_name_systematic
;
2-Phenylimidazoline
;
_space_group_IT_number 14
_symmetry_cell_setting monoclinic
_symmetry_space_group_name_Hall '-P 2yn'
_symmetry_space_group_name_H-M 'P 1 21/n 1'
_atom_sites_solution_hydrogens geom
_atom_sites_solution_primary direct
_atom_sites_solution_secondary difmap
_audit_creation_method SHELXL-97
_cell_angle_alpha 90.00
_cell_angle_beta 95.880(4)
_cell_angle_gamma 90.00
_cell_formula_units_Z 8
_cell_length_a 13.4996(6)
_cell_length_b 5.1922(2)
_cell_length_c 22.4019(13)
_cell_measurement_reflns_used 911
_cell_measurement_temperature 295(2)
_cell_measurement_theta_max 21.98
_cell_measurement_theta_min 3.66
_cell_volume 1561.95(13)
_computing_cell_refinement SMART
_computing_data_collection 'SMART (Bruker, 2000)'
_computing_data_reduction 'SAINT Bruker, 2000)'
_computing_molecular_graphics 'ORTEPIII (Burnett & Johnson, 1996) and ORTEP-32 (Farrugia, 1997)'
_computing_publication_material 'SHELXTL (Bruker, 2000)'
_computing_structure_refinement 'SHELXL97 (Sheldrick, 1997)'
_computing_structure_solution 'SHELXS97 (Sheldrick, 1990)'
_diffrn_ambient_temperature 295(2)
_diffrn_measured_fraction_theta_full 0.980
_diffrn_measured_fraction_theta_max 0.980
_diffrn_measurement_device_type 'Bruker SMART CCD area-detector'
_diffrn_measurement_method '\f and \w'
_diffrn_radiation_monochromator graphite
_diffrn_radiation_source 'fine-focus sealed tube'
_diffrn_radiation_type MoK\a
_diffrn_radiation_wavelength 0.71073
_diffrn_reflns_av_R_equivalents 0.0365
_diffrn_reflns_av_sigmaI/netI 0.0340
_diffrn_reflns_limit_h_max 16
_diffrn_reflns_limit_h_min -16
_diffrn_reflns_limit_k_max 6
_diffrn_reflns_limit_k_min -6
_diffrn_reflns_limit_l_max 26
_diffrn_reflns_limit_l_min -26
_diffrn_reflns_number 11084
_diffrn_reflns_theta_full 25.04
_diffrn_reflns_theta_max 25.04
_diffrn_reflns_theta_min 1.69
_diffrn_standards_number 0
_exptl_absorpt_coefficient_mu 0.076
_exptl_absorpt_correction_T_max 1.00
_exptl_absorpt_correction_T_min 0.876
_exptl_absorpt_correction_type multi-scan
_exptl_absorpt_process_details '(SADABS; Sheldrick, 1999)'
_exptl_crystal_colour colorless
_exptl_crystal_density_diffrn 1.243
_exptl_crystal_density_method 'not measured'
_exptl_crystal_description block
_exptl_crystal_F_000 624
_exptl_crystal_size_max 0.36
_exptl_crystal_size_mid 0.22
_exptl_crystal_size_min 0.12
_refine_diff_density_max 0.172
_refine_diff_density_min -0.157
_refine_ls_extinction_method none
_refine_ls_goodness_of_fit_ref 1.000
_refine_ls_hydrogen_treatment mixed
_refine_ls_matrix_type full
_refine_ls_number_parameters 239
_refine_ls_number_reflns 2714
_refine_ls_number_restraints 0
_refine_ls_restrained_S_all 1.000
_refine_ls_R_factor_all 0.0828
_refine_ls_R_factor_gt 0.0514
_refine_ls_shift/su_max 0.000
_refine_ls_shift/su_mean 0.000
_refine_ls_structure_factor_coef Fsqd
_refine_ls_weighting_details 'calc w = 1/[\s^2^(Fo^2^)+(0.0860P)^2^+0.4484P] where P = (Fo^2^+2Fc^2^)/3'
_refine_ls_weighting_scheme calc
_refine_ls_wR_factor_gt 0.1306
_refine_ls_wR_factor_ref 0.1576
_reflns_number_gt 1894
_reflns_number_total 2714
_reflns_threshold_expression I>2\s(I)
_cod_data_source_file om6219.cif
_cod_data_source_block I
_cod_depositor_comments
;
The following automatic conversions were performed:
'_symmetry_cell_setting' value 'Monoclinic' changed to 'monoclinic'
according to '/home/saulius/struct/CIF-dictionaries/cif_core.dic'
dictionary named 'cif_core.dic' version 2.4.1 from 2010-06-29.

Automatic conversion script
Id: cif_fix_enum 1527 2010-12-29 10:47:43Z saulius 

The following automatic conversions were performed:

'_symmetry_cell_setting' value 'Monoclinic' changed to 'monoclinic'
according to /home/saulius/struct/CIF-dictionaries/cif_core.dic
dictionary named 'cif_core.dic' version 2.4.1 from 2010-06-29.

Automatic conversion script
Id: cif_fix_values 1715 2011-07-08 13:25:40Z adriana 
;
_cod_original_sg_symbol_H-M 'P 21/n'
_cod_database_code 2203485
_cod_database_fobs_code 2203485

loop_
_symmetry_equiv_pos_as_xyz
'x, y, z'
'-x+1/2, y+1/2, -z+1/2'
'-x, -y, -z'
'x-1/2, -y-1/2, z-1/2'

loop_
_atom_site_label
_atom_site_fract_x
_atom_site_fract_y
_atom_site_fract_z
_atom_site_U_iso_or_equiv
_atom_site_adp_type
_atom_site_calc_flag
_atom_site_refinement_flags
_atom_site_occupancy
_atom_site_type_symbol
C12 0.12068(15) 0.6192(4) 0.09217(11) 0.0421(5) Uani d . 1 C
N11 0.14360(16) 0.4154(4) 0.05783(10) 0.0536(6) Uani d . 1 N
N13 0.11123(15) 0.8380(4) 0.06539(9) 0.0529(5) Uani d . 1 N
C21 0.11066(15) 0.5837(4) 0.15672(11) 0.0432(6) Uani d . 1 C
C14 0.1274(3) 0.7918(5) 0.00251(13) 0.0589(7) Uani d . 1 C
C22 0.15421(19) 0.3771(5) 0.18878(12) 0.0565(7) Uani d . 1 C
H22 0.1905 0.2569 0.1693 0.068 Uiso calc R 1 H
C23 0.1446(2) 0.3473(6) 0.24839(13) 0.0705(8) Uani d . 1 C
H23 0.1751 0.2093 0.2694 0.085 Uiso calc R 1 H
C15 0.1383(2) 0.4994(5) -0.00433(12) 0.0553(7) Uani d . 1 C
C26 0.05650(17) 0.7591(5) 0.18666(12) 0.0541(7) Uani d . 1 C
H26 0.0270 0.8995 0.1661 0.065 Uiso calc R 1 H
C25 0.0461(2) 0.7272(6) 0.24672(13) 0.0675(8) Uani d . 1 C
H25 0.0092 0.8455 0.2665 0.081 Uiso calc R 1 H
C24 0.0896(2) 0.5221(6) 0.27744(13) 0.0730(8) Uani d . 1 C
H24 0.0822 0.5007 0.3180 0.088 Uiso calc R 1 H
C32 0.54476(16) 0.3830(4) 0.10091(10) 0.0411(5) Uani d . 1 C
N33 0.49872(14) 0.5990(4) 0.09710(9) 0.0531(6) Uani d . 1 N
N31 0.49496(15) 0.1777(4) 0.07465(10) 0.0563(6) Uani d . 1 N
C41 0.64778(16) 0.3518(4) 0.12911(10) 0.0419(5) Uani d . 1 C
C42 0.70674(18) 0.1474(5) 0.11467(11) 0.0525(6) Uani d . 1 C
H42 0.6805 0.0236 0.0875 0.063 Uiso calc R 1 H
C34 0.3986(2) 0.5487(5) 0.06567(16) 0.0625(7) Uani d . 1 C
C44 0.84322(19) 0.3038(5) 0.18023(12) 0.0598(7) Uani d . 1 C
H44 0.9090 0.2897 0.1969 0.072 Uiso calc R 1 H
C43 0.80368(18) 0.1250(5) 0.13998(12) 0.0578(7) Uani d . 1 C
H43 0.8424 -0.0128 0.1296 0.069 Uiso calc R 1 H
C46 0.68795(18) 0.5311(5) 0.17053(11) 0.0539(6) Uani d . 1 C
H46 0.6495 0.6690 0.1812 0.065 Uiso calc R 1 H
C35 0.3943(2) 0.2576(5) 0.05340(15) 0.0607(7) Uani d . 1 C
C45 0.78476(19) 0.5056(5) 0.19599(13) 0.0635(7) Uani d . 1 C
H45 0.8110 0.6258 0.2241 0.076 Uiso calc R 1 H
H11 0.124(2) 0.260(7) 0.0641(13) 0.083(10) Uiso d . 1 H
H31 0.5115(18) 0.017(6) 0.0887(11) 0.067(8) Uiso d . 1 H
H15B 0.0797(19) 0.427(5) -0.0289(11) 0.062(7) Uiso d . 1 H
H14A 0.182(2) 0.868(5) -0.0097(12) 0.068(8) Uiso d . 1 H
H15A 0.194(2) 0.455(5) -0.0251(12) 0.070(8) Uiso d . 1 H
H14B 0.072(2) 0.859(5) -0.0270(12) 0.068(8) Uiso d . 1 H
H34B 0.389(2) 0.644(6) 0.0289(14) 0.081(10) Uiso d . 1 H
H35B 0.369(3) 0.222(8) 0.0083(16) 0.124(13) Uiso d . 1 H
H35A 0.345(2) 0.179(6) 0.0828(13) 0.087(9) Uiso d . 1 H
H34A 0.348(3) 0.604(7) 0.1015(15) 0.118(12) Uiso d . 1 H

loop_
_atom_site_aniso_label
_atom_site_aniso_U_11
_atom_site_aniso_U_22
_atom_site_aniso_U_33
_atom_site_aniso_U_12
_atom_site_aniso_U_13
_atom_site_aniso_U_23
C12 0.0379(11) 0.0329(12) 0.0550(15) -0.0003(9) 0.0024(10) -0.0039(10)
N11 0.0689(14) 0.0353(12) 0.0578(15) -0.0017(10) 0.0121(10) -0.0034(10)
N13 0.0706(13) 0.0361(11) 0.0527(13) 0.0044(9) 0.0098(10) 0.0007(9)
C21 0.0399(12) 0.0370(12) 0.0521(15) -0.0056(9) 0.0014(10) -0.0018(10)
C14 0.0760(19) 0.0469(15) 0.0548(18) -0.0011(14) 0.0117(15) 0.0019(12)
C22 0.0617(15) 0.0451(14) 0.0613(18) 0.0047(12) -0.0001(12) 0.0000(12)
C23 0.091(2) 0.0601(17) 0.0568(19) -0.0022(15) -0.0086(15) 0.0118(14)
C15 0.0626(16) 0.0492(15) 0.0548(18) -0.0012(13) 0.0096(14) -0.0062(12)
C26 0.0541(14) 0.0467(14) 0.0622(18) 0.0013(11) 0.0094(12) -0.0025(12)
C25 0.0739(18) 0.0660(18) 0.066(2) -0.0047(14) 0.0229(14) -0.0108(15)
C24 0.093(2) 0.076(2) 0.0499(18) -0.0206(17) 0.0080(15) -0.0034(16)
C32 0.0504(13) 0.0319(12) 0.0414(13) -0.0037(10) 0.0064(10) 0.0001(9)
N33 0.0545(12) 0.0366(11) 0.0660(14) -0.0013(9) -0.0041(10) -0.0023(9)
N31 0.0580(13) 0.0330(11) 0.0747(16) -0.0019(9) -0.0086(10) -0.0043(10)
C41 0.0494(13) 0.0336(11) 0.0431(13) -0.0045(10) 0.0074(10) 0.0029(10)
C42 0.0572(15) 0.0486(14) 0.0516(16) -0.0002(11) 0.0059(11) -0.0060(11)
C34 0.0587(16) 0.0438(15) 0.081(2) -0.0018(12) -0.0099(15) -0.0008(14)
C44 0.0484(14) 0.0603(16) 0.0692(19) -0.0030(12) -0.0015(12) 0.0101(14)
C43 0.0529(15) 0.0545(16) 0.0668(18) 0.0085(12) 0.0089(12) 0.0006(13)
C46 0.0587(15) 0.0399(13) 0.0621(17) -0.0018(11) 0.0014(12) -0.0040(12)
C35 0.0566(16) 0.0442(15) 0.078(2) -0.0022(12) -0.0091(14) -0.0036(13)
C45 0.0638(16) 0.0501(15) 0.0734(19) -0.0108(13) -0.0082(13) -0.0061(14)

loop_
_atom_type_symbol
_atom_type_description
_atom_type_scat_dispersion_real
_atom_type_scat_dispersion_imag
_atom_type_scat_source
C C 0.0033 0.0016 'International Tables Vol C Tables 4.2.6.8 and 6.1.1.4'
H H 0.0000 0.0000 'International Tables Vol C Tables 4.2.6.8 and 6.1.1.4'
N N 0.0061 0.0033 'International Tables Vol C Tables 4.2.6.8 and 6.1.1.4'

loop_
_geom_angle_atom_site_label_1
_geom_angle_atom_site_label_2
_geom_angle_atom_site_label_3
_geom_angle
N13 C12 N11 116.1(2)
N13 C12 C21 123.5(2)
N11 C12 C21 120.3(2)
C12 N11 C15 108.4(2)
C12 N11 H11 123(2)
C15 N11 H11 117(2)
C12 N13 C14 106.62(19)
C26 C21 C22 118.3(2)
C26 C21 C12 119.9(2)
C22 C21 C12 121.8(2)
N13 C14 C15 106.5(2)
N13 C14 H14A 115.2(18)
C15 C14 H14A 108.2(17)
N13 C14 H14B 113.5(15)
C15 C14 H14B 110.4(15)
H14A C14 H14B 103(2)
C23 C22 C21 121.1(2)
C23 C22 H22 119.4
C21 C22 H22 119.4
C22 C23 C24 119.9(3)
C22 C23 H23 120.1
C24 C23 H23 120.1
N11 C15 C14 101.3(2)
N11 C15 H15B 112.1(15)
C14 C15 H15B 110.6(15)
N11 C15 H15A 115.6(16)
C14 C15 H15A 112.0(17)
H15B C15 H15A 105(2)
C25 C26 C21 120.4(2)
C25 C26 H26 119.8
C21 C26 H26 119.8
C24 C25 C26 120.2(3)
C24 C25 H25 119.9
C26 C25 H25 119.9
C25 C24 C23 120.0(3)
C25 C24 H24 120.0
C23 C24 H24 120.0
N33 C32 N31 116.2(2)
N33 C32 C41 123.65(19)
N31 C32 C41 120.05(19)
C32 N33 C34 106.88(19)
C32 N31 C35 108.8(2)
C32 N31 H31 118.3(16)
C35 N31 H31 124.2(16)
C42 C41 C46 118.5(2)
C42 C41 C32 121.5(2)
C46 C41 C32 120.0(2)
C43 C42 C41 120.9(2)
C43 C42 H42 119.6
C41 C42 H42 119.6
N33 C34 C35 105.9(2)
N33 C34 H34B 110.6(18)
C35 C34 H34B 110.8(18)
N33 C34 H34A 101.8(17)
C35 C34 H34A 110.9(18)
H34B C34 H34A 116(3)
C43 C44 C45 119.4(2)
C43 C44 H44 120.3
C45 C44 H44 120.3
C44 C43 C42 120.4(2)
C44 C43 H43 119.8
C42 C43 H43 119.8
C45 C46 C41 120.2(2)
C45 C46 H46 119.9
C41 C46 H46 119.9
N31 C35 C34 101.8(2)
N31 C35 H35B 118(2)
C34 C35 H35B 111(2)
N31 C35 H35A 108.2(16)
C34 C35 H35A 106.2(17)
H35B C35 H35A 112(3)
C46 C45 C44 120.7(2)
C46 C45 H45 119.7
C44 C45 H45 119.7

loop_
_geom_bond_atom_site_label_1
_geom_bond_atom_site_label_2
_geom_bond_distance
_geom_bond_publ_flag
N11 C12 1.362(3) y
N13 C12 1.285(3) y
N11 C15 1.454(3) y
N13 C14 1.467(3) y
C14 C15 1.534(4) y
N31 C32 1.361(3) y
N33 C32 1.280(3) y
N31 C35 1.454(3) y
N33 C34 1.482(3) y
C34 C35 1.537(4) y
C12 C21 1.478(3) ?
N11 H11 0.87(3) ?
C21 C26 1.384(3) ?
C21 C22 1.388(3) ?
C14 C15 1.534(4) ?
C14 H14A 0.90(3) ?
C14 H14B 1.01(3) ?
C22 C23 1.364(4) ?
C22 H22 0.9300 ?
C23 C24 1.377(4) ?
C23 H23 0.9300 ?
C15 H15B 0.99(3) ?
C15 H15A 0.95(3) ?
C26 C25 1.377(4) ?
C26 H26 0.9300 ?
C25 C24 1.368(4) ?
C25 H25 0.9300 ?
C24 H24 0.9300 ?
C32 C41 1.476(3) ?
N31 H31 0.91(3) ?
C41 C42 1.385(3) ?
C41 C46 1.385(3) ?
C42 C43 1.377(3) ?
C42 H42 0.9300 ?
C34 C35 1.537(4) ?
C34 H34B 0.96(3) ?
C34 H34A 1.14(4) ?
C44 C43 1.364(4) ?
C44 C45 1.379(4) ?
C44 H44 0.9300 ?
C43 H43 0.9300 ?
C46 C45 1.378(3) ?
C46 H46 0.9300 ?
C35 H35B 1.05(4) ?
C35 H35A 1.07(3) ?
C45 H45 0.9300 ?

loop_
_geom_hbond_atom_site_label_D
_geom_hbond_atom_site_label_H
_geom_hbond_atom_site_label_A
_geom_hbond_site_symmetry_A
_geom_hbond_distance_DH
_geom_hbond_distance_HA
_geom_hbond_distance_DA
_geom_hbond_angle_DHA
N11 H11 N13 1_545 0.87(4) 2.20(4) 3.037(3) 163(3)
N31 H31 N33 1_545 0.91(3) 2.19(3) 3.046(3) 157(2)

loop_
_geom_torsion_atom_site_label_1
_geom_torsion_atom_site_label_2
_geom_torsion_atom_site_label_3
_geom_torsion_atom_site_label_4
_geom_torsion
N13 C12 N11 C15 -7.5(3)
C21 C12 N11 C15 174.1(2)
N11 C12 N13 C14 1.1(3)
C21 C12 N13 C14 179.5(2)
N13 C12 C21 C26 23.4(3)
N11 C12 C21 C26 -158.3(2)
N13 C12 C21 C22 -156.7(2)
N11 C12 C21 C22 21.6(3)
C12 N13 C14 C15 5.3(3)
C26 C21 C22 C23 -0.4(3)
C12 C21 C22 C23 179.8(2)
C21 C22 C23 C24 1.0(4)
C12 N11 C15 C14 9.7(3)
N13 C14 C15 N11 -9.0(3)
C22 C21 C26 C25 -0.3(3)
C12 C21 C26 C25 179.6(2)
C21 C26 C25 C24 0.3(4)
C26 C25 C24 C23 0.3(4)
C22 C23 C24 C25 -1.0(4)
N31 C32 N33 C34 2.5(3)
C41 C32 N33 C34 179.6(2)
N33 C32 N31 C35 -5.8(3)
C41 C32 N31 C35 177.0(2)
N33 C32 C41 C42 -156.9(2)
N31 C32 C41 C42 20.1(3)
N33 C32 C41 C46 22.4(3)
N31 C32 C41 C46 -160.7(2)
C46 C41 C42 C43 -1.2(4)
C32 C41 C42 C43 178.0(2)
C32 N33 C34 C35 1.6(3)
C45 C44 C43 C42 0.9(4)
C41 C42 C43 C44 0.5(4)
C42 C41 C46 C45 0.6(3)
C32 C41 C46 C45 -178.6(2)
C32 N31 C35 C34 6.0(3)
N33 C34 C35 N31 -4.5(3)
C41 C46 C45 C44 0.7(4)
C43 C44 C45 C46 -1.4(4)

loop_
_cod_related_entry_id
_cod_related_entry_database
_cod_related_entry_code
1 ChemSpider 13050
